data_1558961
loop_
_publ_author_name
'Gao, Yajun'
'Bai, Junfeng'
'Zhang, Lei'
'Gu, Yuming'
'Zhang, Wen-Wei'
'Pan, Yi'
'Fang, Wei-hai'
'Ma, Jing'
'Lan, Ya-Qian'

_publ_section_title
;
 Formation of a Mixed-Valence Cu(I)/Cu(II) Metal-Organic Framework with
 the Full Light Spectrum and High Selectivity of CO2 Photoreduction into
 CH4
;
_journal_name_full 'Chemical Science'
_journal_paper_doi 10.1039/D0SC03754K
_journal_year 2020
_chemical_formula_moiety 'C33 H45 Cu13 I11 N12 O7'
_chemical_formula_sum 'C33 H45 Cu13 I11 N12 O7'
_chemical_formula_weight 2943.86
_chemical_name_systematic NJU-Bai61
_space_group_crystal_system cubic
_space_group_IT_number 217
_space_group_name_Hall 'I -4 2 3'
_space_group_name_H-M_alt 'I -4 3 m'
_atom_sites_solution_hydrogens geom
_audit_creation_method SHELXL-2014/7
_audit_update_record
;
2019-10-11 deposited with the CCDC.	2020-09-02 downloaded from the CCDC.
;
_cell_angle_alpha 90
_cell_angle_beta 90
_cell_angle_gamma 90
_cell_formula_units_Z 8
_cell_length_a 25.1585(14)
_cell_length_b 25.1585(14)
_cell_length_c 25.1585(14)
_cell_measurement_reflns_used 4494
_cell_measurement_temperature 173(2)
_cell_measurement_theta_max 20.65
_cell_measurement_theta_min 2.28
_cell_volume 15924.1(15)
_computing_cell_refinement 'Bruker SAINT'
_computing_data_collection 'Bruker APEX2'
_computing_data_reduction 'Bruker SAINT'
_computing_molecular_graphics 'Bruker SHELXTL'
_computing_publication_material 'Bruker SHELXTL'
_computing_structure_refinement 'SHELXL-2014/7 (Sheldrick, 2014)'
_computing_structure_solution 'SHELXS-97 (Sheldrick 2008)'
_diffrn_ambient_temperature 173(2)
_diffrn_measured_fraction_theta_full 0.999
_diffrn_measured_fraction_theta_max 0.999
_diffrn_measurement_device_type 'Bruker APEX-II CCD'
_diffrn_measurement_method '\f and \w scans'
_diffrn_radiation_type MoK\a
_diffrn_radiation_wavelength 0.71073
_diffrn_reflns_av_R_equivalents 0.1345
_diffrn_reflns_av_unetI/netI 0.0384
_diffrn_reflns_Laue_measured_fraction_full 0.999
_diffrn_reflns_Laue_measured_fraction_max 0.999
_diffrn_reflns_limit_h_max 29
_diffrn_reflns_limit_h_min -27
_diffrn_reflns_limit_k_max 29
_diffrn_reflns_limit_k_min -29
_diffrn_reflns_limit_l_max 29
_diffrn_reflns_limit_l_min -29
_diffrn_reflns_number 59047
_diffrn_reflns_point_group_measured_fraction_full 0.999
_diffrn_reflns_point_group_measured_fraction_max 0.999
_diffrn_reflns_theta_full 25.012
_diffrn_reflns_theta_max 25.012
_diffrn_reflns_theta_min 1.983
_exptl_absorpt_coefficient_mu 7.699
_exptl_absorpt_correction_T_max 0.168
_exptl_absorpt_correction_T_min 0.146
_exptl_absorpt_correction_type multi-scan
_exptl_crystal_colour brown
_exptl_crystal_density_diffrn 2.456
_exptl_crystal_density_method 'not measured'
_exptl_crystal_description octahedral
_exptl_crystal_F_000 10744
_exptl_crystal_size_max 0.25
_exptl_crystal_size_mid 0.25
_exptl_crystal_size_min 0.25
_platon_squeeze_details
;
;
_refine_diff_density_max 3.449
_refine_diff_density_min -3.014
_refine_diff_density_rms 0.386
_refine_ls_abs_structure_details
;
 Refined as an inversion twin.
;
_refine_ls_abs_structure_Flack -0.03(14)
_refine_ls_extinction_method none
_refine_ls_goodness_of_fit_ref 1.184
_refine_ls_hydrogen_treatment constr
_refine_ls_matrix_type full
_refine_ls_number_parameters 137
_refine_ls_number_reflns 2593
_refine_ls_number_restraints 12
_refine_ls_restrained_S_all 1.181
_refine_ls_R_factor_all 0.0766
_refine_ls_R_factor_gt 0.0649
_refine_ls_shift/su_max 0.030
_refine_ls_shift/su_mean 0.000
_refine_ls_structure_factor_coef Fsqd
_refine_ls_weighting_details 'w=1/[\s^2^(Fo^2^)+(0.1155P)^2^+402.1500P] where P=(Fo^2^+2Fc^2^)/3'
_refine_ls_weighting_scheme calc
_refine_ls_wR_factor_gt 0.1819
_refine_ls_wR_factor_ref 0.1992
_reflns_Friedel_coverage 0.863
_reflns_Friedel_fraction_full 1.000
_reflns_Friedel_fraction_max 1.000
_reflns_number_gt 2374
_reflns_number_total 2593
_reflns_threshold_expression 'I > 2\s(I)'
_cod_data_source_file d0sc03754k2.cif
_cod_data_source_block S_a
_cod_original_cell_volume 15924(3)
_cod_database_code 1558961
_shelx_shelxl_version_number 2014/7
_shelx_space_group_comment
;
The symmetry employed for this shelxl refinement is uniquely defined
by the following loop, which should always be used as a source of
symmetry information in preference to the above space-group names.
They are only intended as comments.
;
_shelx_estimated_absorpt_t_min 0.578
_shelx_estimated_absorpt_t_max 0.578

loop_
_space_group_symop_operation_xyz
'x, y, z'
'y, -x, -z'
'-x, -y, z'
'-y, x, -z'
'-x, z, -y'
'x, -y, -z'
'-x, -z, y'
'-z, -y, x'
'-x, y, -z'
'z, -y, -x'
'z, x, y'
'y, z, x'
'-y, -z, x'
'z, -x, -y'
'-y, z, -x'
'-z, -x, y'
'-z, x, -y'
'y, -z, -x'
'-y, -x, z'
'y, x, z'
'x, -z, -y'
'x, z, y'
'-z, y, -x'
'z, y, x'
'x+1/2, y+1/2, z+1/2'
'y+1/2, -x+1/2, -z+1/2'
'-x+1/2, -y+1/2, z+1/2'
'-y+1/2, x+1/2, -z+1/2'
'-x+1/2, z+1/2, -y+1/2'
'x+1/2, -y+1/2, -z+1/2'
'-x+1/2, -z+1/2, y+1/2'
'-z+1/2, -y+1/2, x+1/2'
'-x+1/2, y+1/2, -z+1/2'
'z+1/2, -y+1/2, -x+1/2'
'z+1/2, x+1/2, y+1/2'
'y+1/2, z+1/2, x+1/2'
'-y+1/2, -z+1/2, x+1/2'
'z+1/2, -x+1/2, -y+1/2'
'-y+1/2, z+1/2, -x+1/2'
'-z+1/2, -x+1/2, y+1/2'
'-z+1/2, x+1/2, -y+1/2'
'y+1/2, -z+1/2, -x+1/2'
'-y+1/2, -x+1/2, z+1/2'
'y+1/2, x+1/2, z+1/2'
'x+1/2, -z+1/2, -y+1/2'
'x+1/2, z+1/2, y+1/2'
'-z+1/2, y+1/2, -x+1/2'
'z+1/2, y+1/2, x+1/2'

loop_
_atom_site_label
_atom_site_type_symbol
_atom_site_fract_x
_atom_site_fract_y
_atom_site_fract_z
_atom_site_U_iso_or_equiv
_atom_site_adp_type
_atom_site_occupancy
_atom_site_site_symmetry_order
_atom_site_calc_flag
_atom_site_refinement_flags_posn
_atom_site_refinement_flags_adp
_atom_site_refinement_flags_occupancy
_atom_site_disorder_assembly
_atom_site_disorder_group
C1 C 0.1369(10) 0.4719(14) 0.1369(10) 0.040(8) Uani 1 2 d S T P . .
H1 H 0.1320 0.5090 0.1320 0.048 Uiso 1 2 calc R U P . .
C2 C 0.1799(10) 0.3973(10) 0.1146(9) 0.042(5) Uani 1 1 d . . . . .
H2 H 0.2060 0.3788 0.0946 0.050 Uiso 1 1 calc R U . . .
C3 C 0.1507(9) 0.3696(14) 0.1507(9) 0.039(7) Uani 1 2 d S T P . .
C4 C 0.1587(10) 0.3120(15) 0.1587(10) 0.049(9) Uani 1 2 d S T P . .
C5 C 0.0295(12) 0.2374(16) 0.1709(12) 0.064(8) Uani 1 1 d . . . . .
H5A H 0.0427 0.2107 0.1451 0.077 Uiso 1 1 calc R U . . .
H5B H 0.0437 0.2726 0.1603 0.077 Uiso 1 1 calc R U . . .
C6 C 0.027(2) 0.2610(16) 0.2610(16) 0.077(12) Uani 1 2 d S TU P . .
H6A H 0.0392 0.2973 0.2522 0.092 Uiso 0.5 1 calc R U P . .
H6B H 0.0392 0.2522 0.2973 0.092 Uiso 0.5 1 calc R U P . .
C7 C -0.0328(11) 0.2387(10) 0.1694(9) 0.044(6) Uani 1 1 d . . . . .
H7A H -0.0452 0.2751 0.1610 0.052 Uiso 1 1 calc R U . . .
H7B H -0.0460 0.2144 0.1414 0.052 Uiso 1 1 calc R U . . .
C8 C -0.0359(14) 0.2593(10) 0.2593(10) 0.042(8) Uani 1 2 d S T P . .
H8A H -0.0497 0.2499 0.2950 0.050 Uiso 0.5 1 calc R U P . .
H8B H -0.0497 0.2950 0.2499 0.050 Uiso 0.5 1 calc R U P . .
N1 N 0.1735(8) 0.4500(8) 0.1060(8) 0.043(5) Uani 1 1 d . . . . .
N2 N 0.0483(12) 0.2241(10) 0.2241(10) 0.046(7) Uani 1 2 d S T P . .
N3 N -0.0542(12) 0.2220(9) 0.2220(9) 0.042(6) Uani 1 2 d S T P . .
O1 O 0.1299(6) 0.2908(7) 0.1933(6) 0.041(4) Uani 1 1 d . . . . .
O2 O 0.2113(13) 0.2113(13) 0.2113(13) 0.057(12) Uani 1 6 d S T P . .
I1 I 0.18541(7) 0.58339(6) 0.03521(7) 0.0448(5) Uani 1 1 d . . . . .
I2 I 0.32253(8) 0.19507(9) 0.32253(8) 0.0493(6) Uani 1 2 d S T P . .
I3 I -0.13726(10) 0.13726(10) 0.13726(10) 0.0476(10) Uani 1 6 d S T P . .
I4 I 0.1398(10) 0.1398(10) 0.1398(10) 0.4182(14) Uani 1 6 d S TU P . .
Cu1 Cu 0.21474(14) 0.48585(13) 0.04918(15) 0.0561(10) Uani 1 1 d . . . . .
Cu2 Cu 0.2621(2) 0.2621(2) 0.2621(2) 0.066(2) Uani 1 6 d S T P . .
Cu3 Cu -0.13839(18) 0.21512(14) 0.21512(14) 0.0455(11) Uani 1 2 d S T P . .
Cu4 Cu 0.1328(2) 0.22070(18) 0.22070(18) 0.0611(14) Uani 1 2 d S T P . .

loop_
_atom_site_aniso_label
_atom_site_aniso_U_11
_atom_site_aniso_U_22
_atom_site_aniso_U_33
_atom_site_aniso_U_23
_atom_site_aniso_U_13
_atom_site_aniso_U_12
C1 0.040(11) 0.040(17) 0.040(11) -0.009(11) 0.022(14) -0.009(11)
C2 0.037(11) 0.047(13) 0.040(12) 0.006(10) 0.008(10) -0.006(10)
C3 0.030(9) 0.06(2) 0.030(9) -0.001(10) 0.008(12) -0.001(10)
C4 0.049(13) 0.05(2) 0.049(13) 0.008(11) -0.014(17) 0.008(11)
C5 0.054(16) 0.10(2) 0.043(15) 0.010(15) -0.001(13) 0.007(16)
C6 0.073(16) 0.078(12) 0.078(12) 0.001(13) -0.008(9) -0.008(9)
C7 0.054(14) 0.046(13) 0.031(11) 0.017(10) -0.008(10) -0.008(11)
C8 0.050(19) 0.038(10) 0.038(10) 0.008(14) -0.012(11) -0.012(11)
N1 0.045(11) 0.041(11) 0.041(11) 0.011(9) 0.015(9) 0.010(9)
N2 0.039(15) 0.050(11) 0.050(11) 0.027(14) -0.010(10) -0.010(10)
N3 0.048(16) 0.039(9) 0.039(9) 0.016(12) 0.000(9) 0.000(9)
O1 0.029(8) 0.054(10) 0.040(9) 0.011(8) 0.009(7) 0.004(7)
O2 0.057(12) 0.057(12) 0.057(12) 0.008(14) 0.008(14) 0.008(14)
I1 0.0455(9) 0.0313(8) 0.0577(10) -0.0038(7) 0.0040(7) 0.0061(6)
I2 0.0537(9) 0.0407(12) 0.0537(9) 0.0017(7) 0.0049(11) 0.0017(7)
I3 0.0476(10) 0.0476(10) 0.0476(10) 0.0034(10) -0.0034(10) -0.0034(10)
I4 0.4182(14) 0.4182(14) 0.4182(14) 0.0000(8) 0.0000(8) 0.0000(8)
Cu1 0.058(2) 0.0426(18) 0.067(2) 0.0143(15) 0.0323(17) 0.0081(14)
Cu2 0.066(2) 0.066(2) 0.066(2) -0.007(3) -0.007(3) -0.007(3)
Cu3 0.041(2) 0.0478(15) 0.0478(15) 0.0149(19) -0.0050(14) -0.0050(14)
Cu4 0.049(3) 0.067(2) 0.067(2) 0.019(3) 0.0097(19) 0.0097(19)

loop_
_atom_type_symbol
_atom_type_description
_atom_type_scat_dispersion_real
_atom_type_scat_dispersion_imag
_atom_type_scat_source
C C 0.0033 0.0016 'International Tables Vol C Tables 4.2.6.8 and 6.1.1.4'
Cu Cu 0.3201 1.2651 'International Tables Vol C Tables 4.2.6.8 and 6.1.1.4'
H H 0.0000 0.0000 'International Tables Vol C Tables 4.2.6.8 and 6.1.1.4'
I I -0.4742 1.8119 'International Tables Vol C Tables 4.2.6.8 and 6.1.1.4'
N N 0.0061 0.0033 'International Tables Vol C Tables 4.2.6.8 and 6.1.1.4'
O O 0.0106 0.0060 'International Tables Vol C Tables 4.2.6.8 and 6.1.1.4'

loop_
_geom_angle_atom_site_label_1
_geom_angle_atom_site_label_2
_geom_angle_atom_site_label_3
_geom_angle
_geom_angle_site_symmetry_1
_geom_angle_site_symmetry_3
_geom_angle_publ_flag
N1 C1 N1 130(3) 24 . ?
N1 C1 H1 115.0 24 . ?
N1 C1 H1 115.0 . . ?
N1 C2 C3 123(2) . . ?
N1 C2 H2 118.5 . . ?
C3 C2 H2 118.5 . . ?
C2 C3 C2 117(3) . 24 ?
C2 C3 C4 121.4(17) . . ?
C2 C3 C4 121.4(17) 24 . ?
O1 C4 O1 129(3) 24 . ?
O1 C4 C3 115.7(17) 24 . ?
O1 C4 C3 115.7(17) . . ?
N2 C5 C7 110(2) . . ?
N2 C5 H5A 109.6 . . ?
C7 C5 H5A 109.6 . . ?
N2 C5 H5B 109.6 . . ?
C7 C5 H5B 109.6 . . ?
H5A C5 H5B 108.1 . . ?
N2 C6 C8 110(4) . . ?
N2 C6 H6A 109.6 . . ?
C8 C6 H6A 109.6 . . ?
N2 C6 H6B 109.6 . . ?
C8 C6 H6B 109.6 . . ?
H6A C6 H6B 108.1 . . ?
N3 C7 C5 110(2) . . ?
N3 C7 H7A 109.8 . . ?
C5 C7 H7A 109.8 . . ?
N3 C7 H7B 109.8 . . ?
C5 C7 H7B 109.8 . . ?
H7A C7 H7B 108.2 . . ?
N3 C8 C6 111(4) . . ?
N3 C8 H8A 109.4 . . ?
C6 C8 H8A 109.4 . . ?
N3 C8 H8B 109.4 . . ?
C6 C8 H8B 109.4 . . ?
H8A C8 H8B 108.0 . . ?
C1 N1 C2 113(2) . . ?
C1 N1 Cu1 126.7(19) . . ?
C2 N1 Cu1 119.9(15) . . ?
C6 N2 C5 109(2) . . ?
C6 N2 C5 109(2) . 22 ?
C5 N2 C5 108(4) . 22 ?
C6 N2 Cu4 116(3) . . ?
C5 N2 Cu4 107.2(19) . . ?
C5 N2 Cu4 107.2(19) 22 . ?
C8 N3 C7 106.7(19) . . ?
C8 N3 C7 106.7(19) . 22 ?
C7 N3 C7 112(3) . 22 ?
C8 N3 Cu3 116(2) . . ?
C7 N3 Cu3 108.0(16) . . ?
C7 N3 Cu3 108.0(16) 22 . ?
C4 O1 Cu4 128.9(19) . . ?
Cu4 O2 Cu4 102.6(18) . 12 ?
Cu4 O2 Cu4 102.6(18) . 11 ?
Cu4 O2 Cu4 102.6(18) 12 11 ?
Cu4 O2 Cu2 115.7(15) . . ?
Cu4 O2 Cu2 115.7(15) 12 . ?
Cu4 O2 Cu2 115.7(15) 11 . ?
Cu1 I1 Cu1 57.34(11) . 29 ?
Cu1 I1 Cu1 56.37(13) . 6_565 ?
Cu1 I1 Cu1 54.44(11) 29 6_565 ?
Cu3 I2 Cu3 62.3(2) 32 30 ?
Cu3 I2 Cu2 58.64(19) 32 . ?
Cu3 I2 Cu2 58.64(19) 30 . ?
Cu3 I3 Cu3 59.04(18) 16 15 ?
Cu3 I3 Cu3 59.03(18) 16 . ?
Cu3 I3 Cu3 59.03(18) 15 . ?
Cu4 I4 Cu4 65.6(9) . 12 ?
Cu4 I4 Cu4 65.6(9) . 11 ?
Cu4 I4 Cu4 65.6(9) 12 11 ?
N1 Cu1 Cu1 154.2(7) . 29 ?
N1 Cu1 Cu1 131.2(6) . 31_554 ?
Cu1 Cu1 Cu1 60.85(19) 29 31_554 ?
N1 Cu1 Cu1 144.9(7) . 6_565 ?
Cu1 Cu1 Cu1 59.57(9) 29 6_565 ?
Cu1 Cu1 Cu1 59.57(9) 31_554 6_565 ?
N1 Cu1 I1 112.4(6) . . ?
Cu1 Cu1 I1 63.73(12) 29 . ?
Cu1 Cu1 I1 116.28(12) 31_554 . ?
Cu1 Cu1 I1 66.86(13) 6_565 . ?
N1 Cu1 I1 99.6(6) . 31_554 ?
Cu1 Cu1 I1 65.50(18) 29 31_554 ?
Cu1 Cu1 I1 58.93(14) 31_554 31_554 ?
Cu1 Cu1 I1 111.07(8) 6_565 31_554 ?
I1 Cu1 I1 119.56(15) . 31_554 ?
N1 Cu1 I1 97.1(7) . 6_565 ?
Cu1 Cu1 I1 107.83(12) 29 6_565 ?
Cu1 Cu1 I1 60.05(14) 31_554 6_565 ?
Cu1 Cu1 I1 56.77(14) 6_565 6_565 ?
I1 Cu1 I1 113.94(15) . 6_565 ?
I1 Cu1 I1 110.99(11) 31_554 6_565 ?
O2 Cu2 Cu3 143.21(16) . 32 ?
O2 Cu2 Cu3 143.21(16) . 30 ?
Cu3 Cu2 Cu3 62.5(3) 32 30 ?
O2 Cu2 Cu3 143.21(16) . 28 ?
Cu3 Cu2 Cu3 62.5(3) 32 28 ?
Cu3 Cu2 Cu3 62.5(3) 30 28 ?
O2 Cu2 I2 106.6(2) . . ?
Cu3 Cu2 I2 58.92(13) 32 . ?
Cu3 Cu2 I2 58.92(13) 30 . ?
Cu3 Cu2 I2 110.1(3) 28 . ?
O2 Cu2 I2 106.6(2) . 12 ?
Cu3 Cu2 I2 58.92(13) 32 12 ?
Cu3 Cu2 I2 110.1(3) 30 12 ?
Cu3 Cu2 I2 58.92(13) 28 12 ?
I2 Cu2 I2 112.15(18) . 12 ?
O2 Cu2 I2 106.6(2) . 11 ?
Cu3 Cu2 I2 110.1(3) 32 11 ?
Cu3 Cu2 I2 58.92(13) 30 11 ?
Cu3 Cu2 I2 58.92(13) 28 11 ?
I2 Cu2 I2 112.15(18) . 11 ?
I2 Cu2 I2 112.15(18) 12 11 ?
N3 Cu3 Cu2 155.4(9) . 26_455 ?
N3 Cu3 I2 109.2(4) . 38_455 ?
Cu2 Cu3 I2 62.45(11) 26_455 38_455 ?
N3 Cu3 I2 109.2(4) . 30_455 ?
Cu2 Cu3 I2 62.45(11) 26_455 30_455 ?
I2 Cu3 I2 118.4(2) 38_455 30_455 ?
N3 Cu3 Cu3 139.5(5) . 16 ?
Cu2 Cu3 Cu3 58.76(13) 26_455 16 ?
I2 Cu3 Cu3 58.87(10) 38_455 16 ?
I2 Cu3 Cu3 109.99(10) 30_455 16 ?
N3 Cu3 Cu3 139.5(5) . 15 ?
Cu2 Cu3 Cu3 58.76(13) 26_455 15 ?
I2 Cu3 Cu3 109.99(10) 38_455 15 ?
I2 Cu3 Cu3 58.87(10) 30_455 15 ?
Cu3 Cu3 Cu3 60.0 16 15 ?
N3 Cu3 I3 96.0(9) . . ?
Cu2 Cu3 I3 108.5(2) 26_455 . ?
I2 Cu3 I3 110.81(12) 38_455 . ?
I2 Cu3 I3 110.81(12) 30_455 . ?
Cu3 Cu3 I3 60.48(9) 16 . ?
Cu3 Cu3 I3 60.48(9) 15 . ?
O1 Cu4 O1 132.5(10) 22 . ?
O1 Cu4 O2 96.0(7) 22 . ?
O1 Cu4 O2 96.0(7) . . ?
O1 Cu4 N2 86.5(6) 22 . ?
O1 Cu4 N2 86.5(6) . . ?
O2 Cu4 N2 173.6(18) . . ?
O1 Cu4 I4 113.7(5) 22 . ?
O1 Cu4 I4 113.7(5) . . ?
O2 Cu4 I4 76.9(16) . . ?
N2 Cu4 I4 96.7(11) . . ?

loop_
_geom_bond_atom_site_label_1
_geom_bond_atom_site_label_2
_geom_bond_distance
_geom_bond_site_symmetry_2
_geom_bond_publ_flag
C1 N1 1.32(2) 24 ?
C1 N1 1.32(2) . ?
C1 H1 0.9500 . ?
C2 N1 1.35(3) . ?
C2 C3 1.36(3) . ?
C2 H2 0.9500 . ?
C3 C2 1.36(3) 24 ?
C3 C4 1.48(5) . ?
C4 O1 1.25(2) 24 ?
C4 O1 1.25(2) . ?
C5 N2 1.46(3) . ?
C5 C7 1.57(4) . ?
C5 H5A 0.9900 . ?
C5 H5B 0.9900 . ?
C6 N2 1.42(6) . ?
C6 C8 1.58(6) . ?
C6 H6A 0.9900 . ?
C6 H6B 0.9900 . ?
C7 N3 1.49(3) . ?
C7 H7A 0.9900 . ?
C7 H7B 0.9900 . ?
C8 N3 1.40(4) . ?
C8 H8A 0.9900 . ?
C8 H8B 0.9900 . ?
N1 Cu1 1.984(19) . ?
N2 C5 1.46(3) 22 ?
N2 Cu4 2.13(3) . ?
N3 C7 1.49(3) 22 ?
N3 Cu3 2.13(3) . ?
O1 Cu4 1.894(17) . ?
O2 Cu4 2.00(3) . ?
O2 Cu4 2.00(3) 12 ?
O2 Cu4 2.00(3) 11 ?
O2 Cu2 2.21(6) . ?
I1 Cu1 2.587(3) . ?
I1 Cu1 2.708(4) 29 ?
I1 Cu1 2.844(4) 6_565 ?
I2 Cu3 2.640(3) 32 ?
I2 Cu3 2.640(3) 30 ?
I2 Cu2 2.733(4) . ?
I3 Cu3 2.770(6) 16 ?
I3 Cu3 2.770(6) 15 ?
I3 Cu3 2.770(6) . ?
I4 Cu4 2.89(3) . ?
I4 Cu4 2.89(3) 12 ?
I4 Cu4 2.89(3) 11 ?
Cu1 Cu1 2.542(5) 29 ?
Cu1 Cu1 2.542(5) 31_554 ?
Cu1 Cu1 2.575(7) 6_565 ?
Cu1 I1 2.708(4) 31_554 ?
Cu1 I1 2.843(4) 6_565 ?
Cu2 Cu3 2.632(9) 32 ?
Cu2 Cu3 2.632(9) 30 ?
Cu2 Cu3 2.632(9) 28 ?
Cu2 I2 2.733(4) 12 ?
Cu2 I2 2.733(4) 11 ?
Cu3 Cu2 2.632(9) 26_455 ?
Cu3 I2 2.640(3) 38_455 ?
Cu3 I2 2.640(3) 30_455 ?
Cu3 Cu3 2.730(8) 16 ?
Cu3 Cu3 2.730(8) 15 ?
Cu4 O1 1.894(17) 22 ?

loop_
_geom_torsion_atom_site_label_1
_geom_torsion_atom_site_label_2
_geom_torsion_atom_site_label_3
_geom_torsion_atom_site_label_4
_geom_torsion
_geom_torsion_site_symmetry_1
_geom_torsion_site_symmetry_2
_geom_torsion_site_symmetry_3
_geom_torsion_site_symmetry_4
_geom_torsion_publ_flag
N1 C2 C3 C2 -2(5) . . . 24 ?
N1 C2 C3 C4 180(3) . . . . ?
C2 C3 C4 O1 -1(5) . . . 24 ?
C2 C3 C4 O1 -179(3) 24 . . 24 ?
C2 C3 C4 O1 179(3) . . . . ?
C2 C3 C4 O1 1(5) 24 . . . ?
N2 C5 C7 N3 -4(4) . . . . ?
N2 C6 C8 N3 0.000(3) . . . . ?
N1 C1 N1 C2 -1(5) 24 . . . ?
N1 C1 N1 Cu1 176(2) 24 . . . ?
C3 C2 N1 C1 1(4) . . . . ?
C3 C2 N1 Cu1 -176(2) . . . . ?
C8 C6 N2 C5 59(2) . . . . ?
C8 C6 N2 C5 -59(2) . . . 22 ?
C8 C6 N2 Cu4 180.000(3) . . . . ?
C7 C5 N2 C6 -56(4) . . . . ?
C7 C5 N2 C5 62(4) . . . 22 ?
C7 C5 N2 Cu4 178(2) . . . . ?
C6 C8 N3 C7 -59.8(18) . . . . ?
C6 C8 N3 C7 59.8(18) . . . 22 ?
C6 C8 N3 Cu3 180.000(2) . . . . ?
C5 C7 N3 C8 62(3) . . . . ?
C5 C7 N3 C7 -54(4) . . . 22 ?
C5 C7 N3 Cu3 -173(2) . . . . ?
O1 C4 O1 Cu4 7(6) 24 . . . ?
C3 C4 O1 Cu4 -173(2) . . . . ?
C4 O1 Cu4 O1 134(2) . . . 22 ?
C4 O1 Cu4 O2 31(3) . . . . ?
C4 O1 Cu4 N2 -144(3) . . . . ?
C4 O1 Cu4 I4 -48(3) . . . . ?

loop_
_platon_squeeze_void_nr
_platon_squeeze_void_average_x
_platon_squeeze_void_average_y
_platon_squeeze_void_average_z
_platon_squeeze_void_volume
_platon_squeeze_void_count_electrons
_platon_squeeze_void_content
1 -0.002 -0.002 -0.001 2127 593 ' '
2 -0.096 0.497 0.498 2127 593 ' '
